data_2010862
loop_
_publ_author_name
'Hosomi, Hiroyuki'
'Ohba, Shigeru'
'Ohmori, Ken'
'Obitsu, Tetsuo'
'Ogawa, Yasuyuki'
'Ishikawa, Yuichi'
'Yamamura, Shosuke'
'Nishiyama, Shigeru'

_publ_section_title
(+)-3-{(4<i>S</i>,5<i>S</i>)-5-[1,1-Dimethyl-2-(phenylthio)ethyl]-2,2-dimethyl-1,3-dioxolan-4-yl}prop-2-yn-1-ol
_journal_issue 4
_journal_name_full 'Acta Crystallographica Section C'
_journal_page_first e142
_journal_page_last e143
_journal_paper_doi 10.1107/S0108270100003371
_journal_volume 56
_journal_year 2000
_chemical_formula_moiety 'C18 H24 O3 S1'
_chemical_formula_sum 'C18 H24 O3 S'
_chemical_formula_weight 320.45
_space_group_IT_number 19
_symmetry_cell_setting orthorhombic
_symmetry_space_group_name_Hall 'P 2ac 2ab'
_symmetry_space_group_name_H-M 'P 21 21 21'
_cell_angle_alpha 90
_cell_angle_beta 90
_cell_angle_gamma 90
_cell_formula_units_Z 4
_cell_length_a 8.760(2)
_cell_length_b 32.090(2)
_cell_length_c 6.269(2)
_cell_measurement_reflns_used 25
_cell_measurement_temperature 248.0(10)
_cell_measurement_theta_max 30.0
_cell_measurement_theta_min 29.1
_cell_volume 1762.3(7)
_computing_cell_refinement 'MSC/AFC Diffractometer Control Software'
_computing_data_collection
;MSC/AFC Diffractometer Control Software
(Molecular Structure Corporation, 1993)
;
_computing_data_reduction 'TEXSAN (Molecular Structure Corporation, 1999)'
_computing_publication_material TEXSAN
_computing_structure_refinement 'SHELXL97 (Sheldrick, 1997)'
_computing_structure_solution 'SIR92 (Altomare et al., 1994)'
_diffrn_measurement_device_type 'Rigaku AFC-7R'
_diffrn_measurement_method \q-2\q
_diffrn_radiation_type CuK\a
_diffrn_radiation_wavelength 1.54184
_diffrn_reflns_av_R_equivalents .036
_diffrn_reflns_limit_h_max 5
_diffrn_reflns_limit_h_min -11
_diffrn_reflns_limit_k_max 40
_diffrn_reflns_limit_k_min -20
_diffrn_reflns_limit_l_max 8
_diffrn_reflns_limit_l_min -4
_diffrn_reflns_number 2633
_diffrn_reflns_theta_max 75
_diffrn_reflns_theta_min 2.5
_diffrn_standards_decay_% none
_diffrn_standards_interval_count 150
_diffrn_standards_number 3
_exptl_absorpt_coefficient_mu 1.706
_exptl_absorpt_correction_T_max .636
_exptl_absorpt_correction_T_min .476
_exptl_absorpt_correction_type integration
_exptl_absorpt_process_details '(Coppens et al., 1965)'
_exptl_crystal_colour colourless
_exptl_crystal_density_diffrn 1.208
_exptl_crystal_density_method 'not measured'
_exptl_crystal_description prism
_exptl_crystal_size_max .5
_exptl_crystal_size_mid .5
_exptl_crystal_size_min .3
_refine_diff_density_max .43
_refine_diff_density_min -.41
_refine_ls_abs_structure_details 'Flack (1983), 163 Friedel pairs'
_refine_ls_abs_structure_Flack .03(3)
_refine_ls_extinction_coef .0101(6)
_refine_ls_extinction_method 'SHELXL97 (Sheldrick, 1997)'
_refine_ls_goodness_of_fit_ref 1.08
_refine_ls_hydrogen_treatment mixed
_refine_ls_number_parameters 203
_refine_ls_number_reflns 2147
_refine_ls_R_factor_gt .040
_refine_ls_shift/su_max .001
_refine_ls_structure_factor_coef Fsqd
_refine_ls_weighting_details 'w = 1/[\s^2^(Fo^2^) + (0.0524P)^2^+0.8338P] where P = (Fo^2^+2Fc^2^)/3'
_refine_ls_weighting_scheme calc
_refine_ls_wR_factor_ref .108
_reflns_number_gt 2055
_reflns_number_total 2147
_reflns_threshold_expression I>2\s(I)
_cod_data_source_file qa0246.cif
_cod_data_source_block I
_cod_original_cell_volume 1762.3(6)
_cod_original_formula_sum 'C18 H24 O3 S1'
_cod_database_code 2010862
_cod_database_fobs_code 2010862

loop_
_symmetry_equiv_pos_as_xyz
x,y,z
1/2-x,-y,1/2+z
1/2+x,1/2-y,-z
-x,1/2+y,1/2-z

loop_
_atom_site_label
_atom_site_fract_x
_atom_site_fract_y
_atom_site_fract_z
_atom_site_U_iso_or_equiv
_atom_site_adp_type
_atom_site_calc_flag
_atom_site_refinement_flags
_atom_site_occupancy
_atom_site_disorder_assembly
_atom_site_disorder_group
_atom_site_type_symbol
S1 .87310(10) .04241(2) .2786(2) .0772(4) Uani d . 1.00 . . S
O2 1.0693(2) .13357(5) .5234(3) .0405(5) Uani d . 1.00 . . O
O3 1.0371(2) .20060(6) .4179(4) .0551(6) Uani d . 1.00 . . O
O4 .6503(3) .22811(8) -.2094(4) .0821(9) Uani d . 1.00 . . O
C5 .9962(3) -.00085(8) .2971(5) .0459(7) Uani d . 1.00 . . C
C6 1.0057(4) -.02559(8) .4764(5) .0478(7) Uani d . 1.00 . . C
C7 1.1053(4) -.05906(9) .4797(6) .0590(8) Uani d . 1.00 . . C
C8 1.1930(4) -.06890(10) .3089(8) .0680(10) Uani d . 1.00 . . C
C9 1.1843(4) -.04580(10) .1305(7) .0700(10) Uani d . 1.00 . . C
C10 1.0870(4) -.01100(10) .1197(5) .0644(10) Uani d . 1.00 . . C
C11 .8674(3) .06189(8) .5500(5) .0457(7) Uani d . 1.00 . . C
C12 .8121(3) .10762(8) .5656(5) .0435(7) Uani d . 1.00 . . C
C13 .8125(5) .11890(10) .8022(6) .0660(10) Uani d . 1.00 . . C
C14 .6509(3) .11150(10) .4714(8) .0710(10) Uani d . 1.00 . . C
C15 .9186(3) .13582(7) .4367(4) .0341(6) Uani d . 1.00 . . C
C16 .8875(3) .18303(7) .4454(4) .0363(6) Uani d . 1.00 . . C
C17 .7843(3) .19858(7) .2797(5) .0403(6) Uani d . 1.00 . . C
C18 .6966(3) .21124(8) .1505(5) .0466(7) Uani d . 1.00 . . C
C19 .5863(4) .22630(10) -.0074(6) .0649(10) Uani d . 1.00 . . C
C20 1.1503(3) .16902(8) .4481(5) .0421(6) Uani d . 1.00 . . C
C21 1.2616(4) .18310(10) .6144(7) .0750(10) Uani d . 1.00 . . C
C22 1.2271(5) .16020(10) .2395(8) .0900(10) Uani d . 1.00 . . C
H4 .596(4) .2495(10) -.290(6) .0984 Uiso d . 1.00 . . H
H6 .9414 -.0193 .6003 .0519 Uiso calc . 1.00 . . H
H7 1.1147 -.0762 .6067 .0721 Uiso calc . 1.00 . . H
H8 1.2589 -.0929 .3196 .0824 Uiso calc . 1.00 . . H
H9 1.2479 -.0526 .0061 .0800 Uiso calc . 1.00 . . H
H10 1.0848 .0060 -.0054 .0766 Uiso calc . 1.00 . . H
H11A .7982 .0451 .6332 .0492 Uiso calc . 1.00 . . H
H11B .9677 .0602 .6125 .0492 Uiso calc . 1.00 . . H
H13A .7494 .1008 .8826 .0780 Uiso calc . 1.00 . . H
H13B .9187 .1159 .8596 .0780 Uiso calc . 1.00 . . H
H13C .7841 .1474 .8240 .0780 Uiso calc . 1.00 . . H
H14A .5807 .0938 .5390 .0793 Uiso calc . 1.00 . . H
H14B .6544 .1023 .3154 .0793 Uiso calc . 1.00 . . H
H14C .6170 .1396 .4684 .0793 Uiso calc . 1.00 . . H
H15 .9192 .1267 .2900 .0398 Uiso calc . 1.00 . . H
H16 .8450 .1905 .5846 .0407 Uiso calc . 1.00 . . H
H19A .4973 .2096 .0001 .0819 Uiso calc . 1.00 . . H
H19B .5577 .2549 .0391 .0819 Uiso calc . 1.00 . . H
H21A 1.2119 .1897 .7458 .0775 Uiso calc . 1.00 . . H
H21B 1.3407 .1635 .6354 .0775 Uiso calc . 1.00 . . H
H21C 1.3105 .2096 .5637 .0775 Uiso calc . 1.00 . . H
H22A 1.1577 .1513 .1331 .1127 Uiso calc . 1.00 . . H
H22B 1.3042 .1383 .2604 .1127 Uiso calc . 1.00 . . H
H22C 1.2812 .1848 .1910 .1127 Uiso calc . 1.00 . . H

loop_
_atom_site_aniso_label
_atom_site_aniso_U_11
_atom_site_aniso_U_22
_atom_site_aniso_U_33
_atom_site_aniso_U_12
_atom_site_aniso_U_13
_atom_site_aniso_U_23
S1 .1237(9) .0398(4) .0681(6) .0140(5) -.0458(6) -.0045(4)
O2 .0351(9) .0347(8) .0520(10) .0014(7) -.0054(10) .0086(8)
O3 .0430(10) .0367(9) .086(2) -.0053(8) -.0060(10) .0210(10)
O4 .100(2) .085(2) .0610(10) .048(2) .008(2) .0320(10)
C5 .051(2) .0380(10) .049(2) -.0140(10) -.003(2) -.0030(10)
C6 .054(2) .0370(10) .053(2) .0020(10) .008(2) .0020(10)
C7 .058(2) .0440(10) .075(2) .0080(10) .002(2) -.002(2)
C8 .050(2) .067(2) .088(3) .001(2) .000(2) -.025(2)
C9 .044(2) .086(2) .080(3) -.015(2) .019(2) -.038(2)
C10 .075(2) .071(2) .047(2) -.040(2) -.002(2) .000(2)
C11 .049(2) .0310(10) .056(2) -.0020(10) -.004(2) .0100(10)
C12 .0390(10) .0320(10) .059(2) .0010(10) .0050(10) .0120(10)
C13 .090(3) .047(2) .060(2) .009(2) .036(2) .013(2)
C14 .0350(10) .053(2) .126(4) -.0030(10) .001(2) .029(2)
C15 .0330(10) .0300(10) .0390(10) .0024(10) -.0030(10) .0040(10)
C16 .0370(10) .0310(10) .0410(10) .0010(10) .0010(10) .0050(10)
C17 .0420(10) .0330(10) .0460(10) .0040(10) .0010(10) .0070(10)
C18 .0440(10) .0430(10) .053(2) .0050(10) .001(2) .0100(10)
C19 .050(2) .086(2) .059(2) .012(2) -.001(2) .024(2)
C20 .0360(10) .0370(10) .053(2) -.0030(10) .0010(10) .0020(10)
C21 .070(2) .055(2) .100(3) -.009(2) -.035(2) .003(2)
C22 .093(3) .075(2) .101(3) -.021(2) .051(3) -.012(2)

loop_
_atom_type_symbol
_atom_type_description
_atom_type_scat_dispersion_real
_atom_type_scat_dispersion_imag
_atom_type_scat_source
C C .018 .009
;International Tables for Crystallography
(1992, Vol. C)
;
H H .000 .000
;International Tables for Crystallography
(1992, Vol. C)
;
O O .049 .032
;International Tables for Crystallography
(1992, Vol. C)
;
S S .333 .557
;International Tables for Crystallography
(1992, Vol. C)
;

loop_
_geom_angle_atom_site_label_1
_geom_angle_atom_site_label_2
_geom_angle_atom_site_label_3
_geom_angle_site_symmetry_1
_geom_angle_site_symmetry_2
_geom_angle_site_symmetry_3
_geom_angle
_geom_angle_publ_flag
C5 S1 C11 1_555 1_555 1_555 103.10(10) yes
C15 O2 C20 1_555 1_555 1_555 107.1(2) no
C16 O3 C20 1_555 1_555 1_555 109.8(2) no
C19 O4 H4 1_555 1_555 1_555 107(2) no
S1 C5 C6 1_555 1_555 1_555 123.0(2) no
S1 C5 C10 1_555 1_555 1_555 118.5(2) no
C6 C5 C10 1_555 1_555 1_555 118.5(3) no
C5 C6 C7 1_555 1_555 1_555 119.8(3) no
C5 C6 H6 1_555 1_555 1_555 120 no
C7 C6 H6 1_555 1_555 1_555 121 no
C6 C7 C8 1_555 1_555 1_555 121.7(3) no
C6 C7 H7 1_555 1_555 1_555 120 no
C8 C7 H7 1_555 1_555 1_555 118 no
C7 C8 C9 1_555 1_555 1_555 119.9(3) no
C7 C8 H8 1_555 1_555 1_555 118 no
C9 C8 H8 1_555 1_555 1_555 122 no
C8 C9 C10 1_555 1_555 1_555 120.8(4) no
C8 C9 H9 1_555 1_555 1_555 120 no
C10 C9 H9 1_555 1_555 1_555 119 no
C5 C10 C9 1_555 1_555 1_555 119.3(3) no
C5 C10 H10 1_555 1_555 1_555 120 no
C9 C10 H10 1_555 1_555 1_555 120 no
S1 C11 C12 1_555 1_555 1_555 113.3(2) no
S1 C11 H11A 1_555 1_555 1_555 110 no
S1 C11 H11B 1_555 1_555 1_555 110 no
C12 C11 H11A 1_555 1_555 1_555 107 no
C12 C11 H11B 1_555 1_555 1_555 108 no
H11A C11 H11B 1_555 1_555 1_555 109 no
C11 C12 C13 1_555 1_555 1_555 106.6(2) no
C11 C12 C14 1_555 1_555 1_555 109.9(2) no
C11 C12 C15 1_555 1_555 1_555 109.6(2) no
C13 C12 C14 1_555 1_555 1_555 110.9(3) no
C13 C12 C15 1_555 1_555 1_555 111.8(2) no
C14 C12 C15 1_555 1_555 1_555 108.0(3) no
C12 C13 H13A 1_555 1_555 1_555 112 no
C12 C13 H13B 1_555 1_555 1_555 109 no
C12 C13 H13C 1_555 1_555 1_555 111 no
H13A C13 H13B 1_555 1_555 1_555 107 no
H13A C13 H13C 1_555 1_555 1_555 111 no
H13B C13 H13C 1_555 1_555 1_555 106 no
C12 C14 H14A 1_555 1_555 1_555 112 no
C12 C14 H14B 1_555 1_555 1_555 109 no
C12 C14 H14C 1_555 1_555 1_555 112 no
H14A C14 H14B 1_555 1_555 1_555 106 no
H14A C14 H14C 1_555 1_555 1_555 112 no
H14B C14 H14C 1_555 1_555 1_555 105 no
O2 C15 C12 1_555 1_555 1_555 109.4(2) no
O2 C15 C16 1_555 1_555 1_555 101.5(2) no
O2 C15 H15 1_555 1_555 1_555 110 no
C12 C15 C16 1_555 1_555 1_555 117.1(2) no
C12 C15 H15 1_555 1_555 1_555 109 no
C16 C15 H15 1_555 1_555 1_555 109 no
O3 C16 C15 1_555 1_555 1_555 102.7(2) no
O3 C16 C17 1_555 1_555 1_555 110.1(2) no
O3 C16 H16 1_555 1_555 1_555 111 no
C15 C16 C17 1_555 1_555 1_555 114.8(2) no
C15 C16 H16 1_555 1_555 1_555 110 no
C17 C16 H16 1_555 1_555 1_555 108 no
C16 C17 C18 1_555 1_555 1_555 177.7(3) yes
C17 C18 C19 1_555 1_555 1_555 178.9(3) yes
O4 C19 C18 1_555 1_555 1_555 111.4(3) no
O4 C19 H19A 1_555 1_555 1_555 114 no
O4 C19 H19B 1_555 1_555 1_555 109 no
C18 C19 H19A 1_555 1_555 1_555 109 no
C18 C19 H19B 1_555 1_555 1_555 106 no
H19A C19 H19B 1_555 1_555 1_555 108 no
O2 C20 O3 1_555 1_555 1_555 105.3(2) no
O2 C20 C21 1_555 1_555 1_555 109.6(3) no
O2 C20 C22 1_555 1_555 1_555 111.2(2) no
O3 C20 C21 1_555 1_555 1_555 109.2(2) no
O3 C20 C22 1_555 1_555 1_555 109.3(3) no
C21 C20 C22 1_555 1_555 1_555 111.9(3) no
C20 C21 H21A 1_555 1_555 1_555 111 no
C20 C21 H21B 1_555 1_555 1_555 112 no
C20 C21 H21C 1_555 1_555 1_555 108 no
H21A C21 H21B 1_555 1_555 1_555 111 no
H21A C21 H21C 1_555 1_555 1_555 106 no
H21B C21 H21C 1_555 1_555 1_555 107 no
C20 C22 H22A 1_555 1_555 1_555 113 no
C20 C22 H22B 1_555 1_555 1_555 109 no
C20 C22 H22C 1_555 1_555 1_555 110 no
H22A C22 H22B 1_555 1_555 1_555 109 no
H22A C22 H22C 1_555 1_555 1_555 110 no
H22B C22 H22C 1_555 1_555 1_555 107 no

loop_
_geom_bond_atom_site_label_1
_geom_bond_atom_site_label_2
_geom_bond_site_symmetry_1
_geom_bond_site_symmetry_2
_geom_bond_distance
_geom_bond_publ_flag
S1 C5 . . 1.762(3) yes
S1 C11 . . 1.813(3) yes
O2 C15 . . 1.429(3) no
O2 C20 . . 1.422(3) no
O3 C16 . . 1.437(3) no
O3 C20 . . 1.431(3) no
O4 C19 . . 1.386(4) no
O4 H4 . . .98(3) no
C5 C6 . . 1.378(4) no
C5 C10 . . 1.405(5) no
C6 C7 . . 1.384(4) no
C6 H6 . . .98 no
C7 C8 . . 1.355(6) no
C7 H7 . . .97 no
C8 C9 . . 1.344(6) no
C8 H8 . . .97 no
C9 C10 . . 1.406(5) no
C9 H9 . . .98 no
C10 H10 . . .96 no
C11 C12 . . 1.548(4) no
C11 H11A . . .96 no
C11 H11B . . .96 no
C12 C13 . . 1.527(5) no
C12 C14 . . 1.536(4) no
C12 C15 . . 1.531(4) no
C13 H13A . . .95 no
C13 H13B . . 1.00 no
C13 H13C . . .96 no
C14 H14A . . .94 no
C14 H14B . . 1.02 no
C14 H14C . . .95 no
C15 C16 . . 1.540(3) no
C15 H15 . . .97 no
C16 C17 . . 1.465(4) yes
C16 H16 . . .98 no
C17 C18 . . 1.188(4) yes
C18 C19 . . 1.465(5) yes
C19 H19A . . .95 no
C19 H19B . . 1.00 no
C20 C21 . . 1.497(5) no
C20 C22 . . 1.498(6) no
C21 H21A . . .96 no
C21 H21B . . .95 no
C21 H21C . . 1.00 no
C22 H22A . . .95 no
C22 H22B . . .98 no
C22 H22C . . .97 no

loop_
_geom_hbond_atom_site_label_D
_geom_hbond_atom_site_label_H
_geom_hbond_atom_site_label_A
_geom_hbond_site_symmetry_A
_geom_hbond_distance_DH
_geom_hbond_distance_HA
_geom_hbond_distance_DA
_geom_hbond_angle_DHA
O4 H4 O3 3_455 .98(3) 1.86(3) 2.816(3) 164(3)

loop_
_cod_related_entry_id
_cod_related_entry_database
_cod_related_entry_code
1 ChemSpider 9998024
